data_4349641
loop_
_publ_author_name
'Margariti, A.'
'Rapti, S.'
'Katsenis, A. D.'
'Fri\<s\<ci\'c, T.'
'Georgiou, Y.'
'Manos, M. J.'
'Papaefstathiou, G. S.'

_publ_section_title
;
 Cu2+ sorption from aqueous media by a recyclable Ca2+ framework
;
_journal_issue 5
_journal_name_full 'Inorganic Chemistry Frontiers'
_journal_page_first 773
_journal_paper_doi 10.1039/C6QI00542J
_journal_volume 4
_journal_year 2017
_chemical_formula_sum 'C34 H46 Ca N6 O14'
_chemical_formula_weight 802.85
_space_group_crystal_system triclinic
_space_group_IT_number 2
_space_group_name_Hall '-P 1'
_space_group_name_H-M_alt 'P -1'
_atom_sites_solution_hydrogens mixed
_audit_creation_method SHELXL-2014/7
_audit_update_record
;
2016-11-30 deposited with the CCDC.
2017-01-18 downloaded from the CCDC.
;
_cell_angle_alpha 91.283(3)
_cell_angle_beta 105.014(2)
_cell_angle_gamma 92.062(2)
_cell_formula_units_Z 1
_cell_length_a 9.6342(19)
_cell_length_b 10.239(2)
_cell_length_c 10.592(2)
_cell_measurement_reflns_used 1514
_cell_measurement_temperature 293(2)
_cell_measurement_theta_max 20.72
_cell_measurement_theta_min 2.19
_cell_volume 1008.0(3)
_computing_structure_refinement 'SHELXL-2014/7 (Sheldrick, 2014)'
_diffrn_ambient_temperature 293(2)
_diffrn_measured_fraction_theta_full 0.997
_diffrn_measured_fraction_theta_max 0.997
_diffrn_measurement_device_type APEXII,Bruker
_diffrn_radiation_type MoK\a
_diffrn_radiation_wavelength 0.71073
_diffrn_reflns_av_R_equivalents 0.0427
_diffrn_reflns_av_unetI/netI 0.0551
_diffrn_reflns_Laue_measured_fraction_full 0.997
_diffrn_reflns_Laue_measured_fraction_max 0.997
_diffrn_reflns_limit_h_max 11
_diffrn_reflns_limit_h_min -11
_diffrn_reflns_limit_k_max 12
_diffrn_reflns_limit_k_min -12
_diffrn_reflns_limit_l_max 12
_diffrn_reflns_limit_l_min -12
_diffrn_reflns_number 9732
_diffrn_reflns_point_group_measured_fraction_full 0.997
_diffrn_reflns_point_group_measured_fraction_max 0.997
_diffrn_reflns_theta_full 24.870
_diffrn_reflns_theta_max 24.870
_diffrn_reflns_theta_min 1.991
_exptl_absorpt_coefficient_mu 0.226
_exptl_absorpt_correction_T_max 0.7452
_exptl_absorpt_correction_T_min 0.6332
_exptl_absorpt_correction_type multi-scan
_exptl_absorpt_process_details 'SADABS (Bruker AXS Inc., Madison, Wisconsin, USA)'
_exptl_crystal_colour Colorless
_exptl_crystal_density_diffrn 1.323
_exptl_crystal_description Plates
_exptl_crystal_F_000 424
_exptl_crystal_preparation ', ion exchange'
_exptl_crystal_recrystallization_method solvothermal
_refine_diff_density_max 0.701
_refine_diff_density_min -0.360
_refine_diff_density_rms 0.084
_refine_ls_extinction_method none
_refine_ls_goodness_of_fit_ref 1.060
_refine_ls_hydrogen_treatment mixed
_refine_ls_matrix_type full
_refine_ls_number_parameters 259
_refine_ls_number_reflns 3496
_refine_ls_number_restraints 1
_refine_ls_restrained_S_all 1.060
_refine_ls_R_factor_all 0.1180
_refine_ls_R_factor_gt 0.0788
_refine_ls_shift/su_max 0.000
_refine_ls_shift/su_mean 0.000
_refine_ls_structure_factor_coef Fsqd
_refine_ls_weighting_details 'w=1/[\s^2^(Fo^2^)+(0.1230P)^2^+0.6104P] where P=(Fo^2^+2Fc^2^)/3'
_refine_ls_weighting_scheme calc
_refine_ls_wR_factor_gt 0.2002
_refine_ls_wR_factor_ref 0.2303
_reflns_Friedel_coverage 0.000
_reflns_number_gt 2250
_reflns_number_total 3496
_reflns_threshold_expression 'I > 2\s(I)'
_cod_data_source_file c6qi00542j2.cif
_cod_data_source_block shelx
_cod_depositor_comments
;
The following automatic conversions were performed:

data item '_exptl_absorpt_correction_type' value 'Multi-Scan' was
changed to 'multi-scan' in accordance with the
/home/saulius/struct/COD-crude-data/automatic-downloads/DataCite-retrospective/RSC/depositions/lib/dictionaries/cif_core.dic
dictionary named 'cif_core.dic' version 2.4.2 last updated on
2011-04-26.

Automatic conversion script
Id: cif_fix_values 6909 2019-04-08 15:41:33Z antanas 
;
_cod_database_code 4349641
_shelx_shelxl_version_number 2014/7
_shelx_space_group_comment
;
The symmetry employed for this shelxl refinement is uniquely defined
by the following loop, which should always be used as a source of
symmetry information in preference to the above space-group names.
They are only intended as comments.
;

loop_
_space_group_symop_operation_xyz
'x, y, z'
'-x, -y, -z'

loop_
_atom_site_label
_atom_site_type_symbol
_atom_site_fract_x
_atom_site_fract_y
_atom_site_fract_z
_atom_site_U_iso_or_equiv
_atom_site_adp_type
_atom_site_occupancy
_atom_site_site_symmetry_order
_atom_site_calc_flag
_atom_site_refinement_flags_posn
_atom_site_refinement_flags_adp
_atom_site_refinement_flags_occupancy
C1 C 0.7461(4) 0.3118(5) 0.2862(4) 0.0535(12) Uani 1 1 d . . .
C2 C 0.5896(5) 0.2986(5) 0.2860(5) 0.0684(16) Uani 1 1 d . . .
C3 C 0.4879(4) 0.2087(4) 0.2097(4) 0.0418(10) Uani 1 1 d . . .
C4 C 0.3462(4) 0.2084(4) 0.2185(4) 0.0439(10) Uani 1 1 d . . .
H4 H 0.2781 0.1494 0.1668 0.053 Uiso 1 1 calc R U .
C5 C 0.3056(4) 0.2939(5) 0.3027(5) 0.0582(13) Uani 1 1 d . . .
C6 C 0.4049(6) 0.3824(9) 0.3767(9) 0.166(5) Uani 1 1 d . . .
H6 H 0.3777 0.4420 0.4324 0.200 Uiso 1 1 calc R U .
C7 C 0.5445(6) 0.3833(9) 0.3688(9) 0.163(5) Uani 1 1 d . . .
H7 H 0.6111 0.4430 0.4210 0.196 Uiso 1 1 calc R U .
C8 C 0.1565(4) 0.2948(4) 0.3195(4) 0.0474(11) Uani 1 1 d . . .
C9 C 0.4526(4) 0.0404(4) 0.0335(4) 0.0423(10) Uani 1 1 d . . .
C10 C 0.9526(7) 0.2557(9) 0.7022(10) 0.118(3) Uani 1 1 d . . .
C11 C 0.9105(10) 0.1097(7) 0.6177(8) 0.122(3) Uani 1 1 d . . .
H11A H 0.8909 0.1240 0.5257 0.183 Uiso 1 1 calc R U .
H11B H 0.9900 0.0534 0.6432 0.183 Uiso 1 1 calc R U .
H11C H 0.8271 0.0694 0.6368 0.183 Uiso 1 1 calc R U .
C12 C 0.9656(7) 0.1174(6) 0.8865(6) 0.0869(18) Uani 1 1 d . . .
H12A H 0.9974 0.1458 0.9768 0.130 Uiso 1 1 calc R U .
H12B H 0.8683 0.0827 0.8681 0.130 Uiso 1 1 calc R U .
H12C H 1.0266 0.0509 0.8692 0.130 Uiso 1 1 calc R U .
C13 C 1.0064(10) 0.3711(7) 0.8864(8) 0.126(3) Uani 1 1 d . . .
H13A H 1.0256 0.3578 0.9787 0.190 Uiso 1 1 calc R U .
H13B H 1.0885 0.4143 0.8677 0.190 Uiso 1 1 calc R U .
H13C H 0.9244 0.4242 0.8594 0.190 Uiso 1 1 calc R U .
C14 C 0.470(3) 0.174(2) 0.707(2) 0.220(11) Uani 1 1 d . . .
C15 C 0.337(2) 0.1224(17) 0.6474(17) 0.324(14) Uani 1 1 d . . .
H15A H 0.3446 0.0530 0.5873 0.487 Uiso 1 1 calc R U .
H15B H 0.2931 0.0885 0.7121 0.487 Uiso 1 1 calc R U .
H15C H 0.2796 0.1892 0.6007 0.487 Uiso 1 1 calc R U .
C16 C 0.6139(18) 0.3303(15) 0.8634(19) 0.254(9) Uani 1 1 d . . .
H16A H 0.5928 0.3977 0.9193 0.381 Uiso 1 1 calc R U .
H16B H 0.6730 0.2677 0.9158 0.381 Uiso 1 1 calc R U .
H16C H 0.6640 0.3684 0.8049 0.381 Uiso 1 1 calc R U .
C17 C 0.3547(18) 0.3162(17) 0.830(2) 0.310(13) Uani 1 1 d . . .
H17A H 0.3823 0.3868 0.8935 0.464 Uiso 1 1 calc R U .
H17B H 0.2874 0.3460 0.7533 0.464 Uiso 1 1 calc R U .
H17C H 0.3108 0.2455 0.8656 0.464 Uiso 1 1 calc R U .
N1 N 0.5341(4) 0.1212(3) 0.1265(4) 0.0454(9) Uani 1 1 d . . .
N2 N 0.9725(6) 0.2261(7) 0.8053(8) 0.120(3) Uani 1 1 d . . .
N3 N 0.4878(12) 0.2690(17) 0.7923(19) 0.204(7) Uani 1 1 d . . .
O1 O 0.8131(3) 0.4137(3) 0.3357(3) 0.0609(9) Uani 1 1 d . . .
O2 O 0.8007(3) 0.2194(3) 0.2369(3) 0.0685(11) Uani 1 1 d . . .
O3 O 0.3223(3) 0.0278(3) -0.0007(3) 0.0615(10) Uani 1 1 d . . .
O4 O 0.1317(3) 0.3524(3) 0.4116(3) 0.0590(9) Uani 1 1 d . . .
O5 O 0.0594(3) 0.2297(3) 0.2299(3) 0.0614(10) Uani 1 1 d D . .
O6 O 0.9549(4) 0.3484(4) 0.6362(4) 0.0823(12) Uani 1 1 d . . .
O7 O 0.6072(19) 0.164(2) 0.7015(18) 0.355(11) Uani 1 1 d . . .
Ca1 Ca 1.0000 0.5000 0.5000 0.0358(4) Uani 1 2 d S . P
H1 H 0.625(5) 0.119(4) 0.129(4) 0.043(11) Uiso 1 1 d . . .
H5 H -0.038(3) 0.229(6) 0.237(6) 0.11(2) Uiso 1 1 d D . .

loop_
_atom_site_aniso_label
_atom_site_aniso_U_11
_atom_site_aniso_U_22
_atom_site_aniso_U_33
_atom_site_aniso_U_23
_atom_site_aniso_U_13
_atom_site_aniso_U_12
C1 0.025(2) 0.073(3) 0.060(3) -0.038(2) 0.011(2) -0.008(2)
C2 0.029(2) 0.087(4) 0.088(4) -0.061(3) 0.020(2) -0.012(2)
C3 0.023(2) 0.053(2) 0.050(2) -0.026(2) 0.0135(18) -0.0018(17)
C4 0.026(2) 0.051(2) 0.051(3) -0.026(2) 0.0094(18) -0.0062(17)
C5 0.031(2) 0.071(3) 0.073(3) -0.045(3) 0.020(2) -0.009(2)
C6 0.041(3) 0.226(9) 0.233(9) -0.205(8) 0.061(4) -0.046(4)
C7 0.039(3) 0.224(9) 0.226(9) -0.200(8) 0.059(4) -0.057(4)
C8 0.029(2) 0.055(3) 0.059(3) -0.026(2) 0.016(2) -0.0006(18)
C9 0.025(2) 0.052(2) 0.051(2) -0.024(2) 0.0140(18) -0.0058(18)
C10 0.064(4) 0.172(8) 0.140(7) 0.083(7) 0.054(5) 0.031(5)
C11 0.159(8) 0.098(5) 0.113(6) -0.045(5) 0.052(5) -0.037(5)
C12 0.085(4) 0.092(4) 0.081(4) 0.026(4) 0.015(3) -0.006(3)
C13 0.150(8) 0.106(5) 0.125(6) -0.059(5) 0.049(5) -0.039(5)
C14 0.20(2) 0.199(17) 0.23(2) 0.110(15) 0.000(16) -0.055(16)
C15 0.29(2) 0.31(2) 0.257(18) 0.139(17) -0.139(17) -0.124(19)
C16 0.153(13) 0.214(14) 0.38(2) 0.124(16) 0.026(15) -0.026(12)
C17 0.212(16) 0.32(2) 0.49(3) 0.25(2) 0.218(19) 0.175(15)
N1 0.0213(18) 0.057(2) 0.058(2) -0.0310(18) 0.0151(16) -0.0049(15)
N2 0.064(4) 0.161(6) 0.144(6) 0.082(6) 0.034(4) 0.010(4)
N3 0.084(7) 0.209(13) 0.307(19) 0.159(13) 0.016(9) 0.006(9)
O1 0.0277(16) 0.067(2) 0.081(2) -0.0372(18) 0.0068(15) -0.0092(14)
O2 0.0263(16) 0.084(2) 0.095(3) -0.056(2) 0.0222(16) -0.0146(15)
O3 0.0228(15) 0.083(2) 0.076(2) -0.0505(18) 0.0136(14) -0.0071(14)
O4 0.0329(16) 0.080(2) 0.066(2) -0.0332(17) 0.0178(15) 0.0085(15)
O5 0.0261(16) 0.086(2) 0.075(2) -0.0438(18) 0.0225(15) -0.0117(15)
O6 0.098(3) 0.076(2) 0.081(3) 0.018(2) 0.039(2) -0.013(2)
O7 0.228(13) 0.58(3) 0.337(16) 0.189(18) 0.181(13) 0.184(15)
Ca1 0.0218(6) 0.0426(7) 0.0444(7) -0.0171(5) 0.0135(5) -0.0056(4)

loop_
_atom_type_symbol
_atom_type_description
_atom_type_scat_dispersion_real
_atom_type_scat_dispersion_imag
_atom_type_scat_source
C C 0.0033 0.0016 'International Tables Vol C Tables 4.2.6.8 and 6.1.1.4'
N N 0.0061 0.0033 'International Tables Vol C Tables 4.2.6.8 and 6.1.1.4'
O O 0.0106 0.0060 'International Tables Vol C Tables 4.2.6.8 and 6.1.1.4'
Ca Ca 0.2262 0.3064 'International Tables Vol C Tables 4.2.6.8 and 6.1.1.4'
H H 0.0000 0.0000 'International Tables Vol C Tables 4.2.6.8 and 6.1.1.4'

loop_
_geom_angle_atom_site_label_1
_geom_angle_atom_site_label_2
_geom_angle_atom_site_label_3
_geom_angle
_geom_angle_site_symmetry_1
_geom_angle_site_symmetry_3
O1 C1 O2 124.2(4) . .
O1 C1 C2 117.0(4) . .
O2 C1 C2 118.8(4) . .
C7 C2 C3 117.8(4) . .
C7 C2 C1 116.5(4) . .
C3 C2 C1 125.7(4) . .
C4 C3 C2 119.6(3) . .
C4 C3 N1 122.5(3) . .
C2 C3 N1 117.9(3) . .
C5 C4 C3 120.8(4) . .
C5 C4 H4 119.6 . .
C3 C4 H4 119.6 . .
C6 C5 C4 119.6(4) . .
C6 C5 C8 117.3(4) . .
C4 C5 C8 123.1(4) . .
C5 C6 C7 120.0(5) . .
C5 C6 H6 120.0 . .
C7 C6 H6 120.0 . .
C6 C7 C2 122.2(5) . .
C6 C7 H7 118.9 . .
C2 C7 H7 118.9 . .
O4 C8 O5 123.9(4) . .
O4 C8 C5 120.8(4) . .
O5 C8 C5 115.3(3) . .
O3 C9 N1 128.3(3) . .
O3 C9 C9 121.1(4) . 2_655
N1 C9 C9 110.7(4) . 2_655
N2 C10 O6 142.6(11) . .
N2 C10 C11 102.4(8) . .
O6 C10 C11 115.0(8) . .
C10 C11 H11A 109.5 . .
C10 C11 H11B 109.5 . .
H11A C11 H11B 109.5 . .
C10 C11 H11C 109.5 . .
H11A C11 H11C 109.5 . .
H11B C11 H11C 109.5 . .
N2 C12 H12A 109.5 . .
N2 C12 H12B 109.5 . .
H12A C12 H12B 109.5 . .
N2 C12 H12C 109.5 . .
H12A C12 H12C 109.5 . .
H12B C12 H12C 109.5 . .
N2 C13 H13A 109.5 . .
N2 C13 H13B 109.5 . .
H13A C13 H13B 109.5 . .
N2 C13 H13C 109.5 . .
H13A C13 H13C 109.5 . .
H13B C13 H13C 109.5 . .
N3 C14 O7 99(2) . .
N3 C14 C15 121(3) . .
O7 C14 C15 140(3) . .
C14 C15 H15A 109.5 . .
C14 C15 H15B 109.5 . .
H15A C15 H15B 109.5 . .
C14 C15 H15C 109.5 . .
H15A C15 H15C 109.5 . .
H15B C15 H15C 109.5 . .
N3 C16 H16A 109.5 . .
N3 C16 H16B 109.5 . .
H16A C16 H16B 109.5 . .
N3 C16 H16C 109.5 . .
H16A C16 H16C 109.5 . .
H16B C16 H16C 109.5 . .
N3 C17 H17A 109.5 . .
N3 C17 H17B 109.5 . .
H17A C17 H17B 109.5 . .
N3 C17 H17C 109.5 . .
H17A C17 H17C 109.5 . .
H17B C17 H17C 109.5 . .
C9 N1 C3 127.6(3) . .
C9 N1 H1 112(3) . .
C3 N1 H1 120(3) . .
C10 N2 C12 143.7(10) . .
C10 N2 C13 101.7(8) . .
C12 N2 C13 114.1(7) . .
C14 N3 C16 128(2) . .
C14 N3 C17 118(2) . .
C16 N3 C17 113(2) . .
C1 O1 Ca1 145.0(3) . .
C8 O4 Ca1 151.5(3) . 1_455
C8 O5 H5 118(4) . .
C10 O6 Ca1 167.1(5) . .
O6 Ca1 O6 180.0 . 2_766
O6 Ca1 O1 90.29(14) . .
O6 Ca1 O1 89.71(14) 2_766 .
O6 Ca1 O1 89.71(14) . 2_766
O6 Ca1 O1 90.29(14) 2_766 2_766
O1 Ca1 O1 180.00(12) . 2_766
O6 Ca1 O4 90.80(14) . 1_655
O6 Ca1 O4 89.20(14) 2_766 1_655
O1 Ca1 O4 82.70(10) . 1_655
O1 Ca1 O4 97.30(10) 2_766 1_655
O6 Ca1 O4 89.20(14) . 2_666
O6 Ca1 O4 90.80(14) 2_766 2_666
O1 Ca1 O4 97.30(10) . 2_666
O1 Ca1 O4 82.70(10) 2_766 2_666
O4 Ca1 O4 180.0 1_655 2_666

loop_
_geom_bond_atom_site_label_1
_geom_bond_atom_site_label_2
_geom_bond_distance
_geom_bond_site_symmetry_2
C1 O1 1.239(5) .
C1 O2 1.264(5) .
C1 C2 1.508(6) .
C2 C7 1.378(7) .
C2 C3 1.398(6) .
C3 C4 1.392(5) .
C3 N1 1.405(5) .
C4 C5 1.372(6) .
C4 H4 0.9300 .
C5 C6 1.367(6) .
C5 C8 1.493(6) .
C6 C7 1.368(7) .
C6 H6 0.9300 .
C7 H7 0.9300 .
C8 O4 1.209(5) .
C8 O5 1.299(5) .
C9 O3 1.214(4) .
C9 N1 1.336(5) .
C9 C9 1.546(7) 2_655
C10 N2 1.109(9) .
C10 O6 1.194(8) .
C10 C11 1.706(11) .
C11 H11A 0.9600 .
C11 H11B 0.9600 .
C11 H11C 0.9600 .
C12 N2 1.432(8) .
C12 H12A 0.9600 .
C12 H12B 0.9600 .
C12 H12C 0.9600 .
C13 N2 1.677(10) .
C13 H13A 0.9600 .
C13 H13B 0.9600 .
C13 H13C 0.9600 .
C14 N3 1.29(2) .
C14 O7 1.34(2) .
C14 C15 1.36(2) .
C15 H15A 0.9600 .
C15 H15B 0.9600 .
C15 H15C 0.9600 .
C16 N3 1.374(18) .
C16 H16A 0.9600 .
C16 H16B 0.9600 .
C16 H16C 0.9600 .
C17 N3 1.527(19) .
C17 H17A 0.9600 .
C17 H17B 0.9600 .
C17 H17C 0.9600 .
N1 H1 0.87(4) .
O1 Ca1 2.290(3) .
O4 Ca1 2.337(3) 1_455
O5 H5 0.96(2) .
O6 Ca1 2.249(4) .
Ca1 O6 2.249(4) 2_766
Ca1 O1 2.290(3) 2_766
Ca1 O4 2.337(3) 1_655
Ca1 O4 2.337(3) 2_666
